data_2205032
loop_
_publ_author_name
'Xue, Gang'
'Yu, Wentao'
'Fang, Qi'

_publ_section_title
;
 4,5-Methylenedithio-1,3-dithiol-2-one
;
_journal_issue 2
_journal_name_full 'Acta Crystallographica Section E'
_journal_page_first o429
_journal_page_last o430
_journal_paper_doi 10.1107/S160053680500173X
_journal_volume 61
_journal_year 2005
_chemical_formula_iupac 'C4 H2 O S4'
_chemical_formula_moiety 'C4 H2 O S4'
_chemical_formula_sum 'C4 H2 O S4'
_chemical_formula_weight 194.30
_chemical_name_systematic
;
4,5-methylenedithio-1,3-dithiol-2-one
;
_space_group_IT_number 14
_symmetry_cell_setting monoclinic
_symmetry_space_group_name_Hall '-P 2ybc'
_symmetry_space_group_name_H-M 'P 1 21/c 1'
_atom_sites_solution_hydrogens geom
_atom_sites_solution_primary direct
_atom_sites_solution_secondary difmap
_audit_creation_method SHELXL-97
_cell_angle_alpha 90.00
_cell_angle_beta 97.586(7)
_cell_angle_gamma 90.00
_cell_formula_units_Z 4
_cell_length_a 7.8361(6)
_cell_length_b 4.0090(3)
_cell_length_c 21.572(2)
_cell_measurement_reflns_used 39
_cell_measurement_temperature 293(2)
_cell_measurement_theta_max 15.630
_cell_measurement_theta_min 5.173
_cell_volume 671.75(10)
_computing_cell_refinement XSCANS
_computing_data_collection 'XSCANS (Bruker, 1996)'
_computing_data_reduction XSCANS
_computing_molecular_graphics SHELXTL
_computing_publication_material SHELXTL
_computing_structure_refinement 'SHELXTL (Bruker, 1997)'
_computing_structure_solution 'SIR97 (Altomare et al., 1999)'
_diffrn_ambient_temperature 293(2)
_diffrn_measured_fraction_theta_full 0.998
_diffrn_measured_fraction_theta_max 0.998
_diffrn_measurement_device_type 'Bruker P4'
_diffrn_measurement_method \w
_diffrn_radiation_monochromator graphite
_diffrn_radiation_source 'fine-focus sealed tube'
_diffrn_radiation_type MoK\a
_diffrn_radiation_wavelength 0.71073
_diffrn_reflns_av_R_equivalents 0.0234
_diffrn_reflns_av_sigmaI/netI 0.0201
_diffrn_reflns_limit_h_max 11
_diffrn_reflns_limit_h_min -1
_diffrn_reflns_limit_k_max 1
_diffrn_reflns_limit_k_min -5
_diffrn_reflns_limit_l_max 31
_diffrn_reflns_limit_l_min -31
_diffrn_reflns_number 3180
_diffrn_reflns_theta_full 31.00
_diffrn_reflns_theta_max 31.00
_diffrn_reflns_theta_min 2.62
_diffrn_standards_decay_% 0
_diffrn_standards_interval_count 97
_diffrn_standards_number 3
_exptl_absorpt_coefficient_mu 1.315
_exptl_absorpt_correction_T_max 0.5974
_exptl_absorpt_correction_T_min 0.4984
_exptl_absorpt_correction_type psi-scan
_exptl_absorpt_process_details '(XSCANS; Bruker, 1996)'
_exptl_crystal_colour 'pale yellow'
_exptl_crystal_density_diffrn 1.921
_exptl_crystal_density_method 'not measured'
_exptl_crystal_description Prism
_exptl_crystal_F_000 392
_exptl_crystal_size_max 0.52
_exptl_crystal_size_mid 0.44
_exptl_crystal_size_min 0.40
_refine_diff_density_max 0.328
_refine_diff_density_min -0.217
_refine_ls_extinction_coef 0.061(2)
_refine_ls_extinction_expression Fc^*^=kFc[1+0.001xFc^2^\l^3^/sin(2\q)]^-1/4^
_refine_ls_extinction_method SHELXTL
_refine_ls_goodness_of_fit_ref 1.040
_refine_ls_hydrogen_treatment constr
_refine_ls_matrix_type full
_refine_ls_number_parameters 83
_refine_ls_number_reflns 2140
_refine_ls_number_restraints 0
_refine_ls_restrained_S_all 1.040
_refine_ls_R_factor_all 0.0348
_refine_ls_R_factor_gt 0.0263
_refine_ls_shift/su_max 0.001
_refine_ls_shift/su_mean 0.000
_refine_ls_structure_factor_coef Fsqd
_refine_ls_weighting_details 'calc w = 1/[\s^2^(Fo^2^)+(0.0336P)^2^+0.107P] where P = (Fo^2^+2Fc^2^)/3'
_refine_ls_weighting_scheme calc
_refine_ls_wR_factor_gt 0.0634
_refine_ls_wR_factor_ref 0.0677
_reflns_number_gt 1763
_reflns_number_total 2140
_reflns_threshold_expression I>2\s(I)
_cod_data_source_file ci6515.cif
_cod_data_source_block I
_cod_original_cell_volume 671.76(10)
_cod_original_sg_symbol_H-M 'P 21/c'
_cod_database_code 2205032
_cod_database_fobs_code 2205032

loop_
_symmetry_equiv_pos_as_xyz
'x, y, z'
'-x, y+1/2, -z+1/2'
'-x, -y, -z'
'x, -y-1/2, z-1/2'

loop_
_atom_site_label
_atom_site_fract_x
_atom_site_fract_y
_atom_site_fract_z
_atom_site_U_iso_or_equiv
_atom_site_adp_type
_atom_site_calc_flag
_atom_site_refinement_flags
_atom_site_occupancy
_atom_site_type_symbol
C1 0.48572(16) -0.2431(4) 0.39916(6) 0.0327(3) Uani d . 1 C
C2 0.78742(15) 0.0298(4) 0.40420(5) 0.0271(3) Uani d . 1 C
C3 0.72479(15) 0.0297(4) 0.34325(6) 0.0277(3) Uani d . 1 C
C4 1.04694(17) 0.1291(4) 0.34732(6) 0.0333(3) Uani d . 1 C
H1A 1.0881 -0.0974 0.3438 0.040 Uiso calc R 1 H
H1B 1.1376 0.2810 0.3390 0.040 Uiso calc R 1 H
O1 0.35729(13) -0.3809(4) 0.41068(5) 0.0488(3) Uani d . 1 O
S1 0.66010(4) -0.13540(11) 0.456563(14) 0.03353(10) Uani d . 1 S
S2 0.52008(4) -0.13009(11) 0.321867(15) 0.03450(11) Uani d . 1 S
S3 0.99253(4) 0.20035(11) 0.425259(15) 0.03378(10) Uani d . 1 S
S4 0.85669(4) 0.19662(11) 0.291205(15) 0.03372(10) Uani d . 1 S

loop_
_atom_site_aniso_label
_atom_site_aniso_U_11
_atom_site_aniso_U_22
_atom_site_aniso_U_33
_atom_site_aniso_U_12
_atom_site_aniso_U_13
_atom_site_aniso_U_23
C1 0.0250(6) 0.0391(8) 0.0337(6) -0.0045(6) 0.0032(5) 0.0000(6)
C2 0.0209(5) 0.0344(7) 0.0260(5) -0.0022(5) 0.0032(4) -0.0016(5)
C3 0.0227(5) 0.0338(7) 0.0267(5) -0.0016(5) 0.0035(4) 0.0005(5)
C4 0.0246(6) 0.0395(8) 0.0369(6) -0.0002(5) 0.0078(5) 0.0020(6)
O1 0.0311(5) 0.0651(9) 0.0501(6) -0.0174(5) 0.0057(4) 0.0039(6)
S1 0.02571(15) 0.0496(2) 0.02553(15) -0.00561(14) 0.00428(11) 0.00187(14)
S2 0.02594(16) 0.0478(2) 0.02835(16) -0.00737(14) -0.00171(11) -0.00140(14)
S3 0.02395(15) 0.0452(2) 0.03138(17) -0.00721(14) 0.00056(12) -0.00437(15)
S4 0.03096(17) 0.0423(2) 0.02861(16) -0.00157(15) 0.00640(12) 0.00607(14)

loop_
_atom_type_symbol
_atom_type_description
_atom_type_scat_dispersion_real
_atom_type_scat_dispersion_imag
_atom_type_scat_source
C C 0.0033 0.0016 'International Tables Vol C Tables 4.2.6.8 and 6.1.1.4'
H H 0.0000 0.0000 'International Tables Vol C Tables 4.2.6.8 and 6.1.1.4'
O O 0.0106 0.0060 'International Tables Vol C Tables 4.2.6.8 and 6.1.1.4'
S S 0.1246 0.1234 'International Tables Vol C Tables 4.2.6.8 and 6.1.1.4'

loop_
_geom_angle_atom_site_label_1
_geom_angle_atom_site_label_2
_geom_angle_atom_site_label_3
_geom_angle
_geom_angle_publ_flag
O1 C1 S1 123.84(11) y
O1 C1 S2 122.96(11) y
S1 C1 S2 113.20(7) y
C3 C2 S1 118.08(10) y
C3 C2 S3 117.33(10) y
S1 C2 S3 124.59(7) y
C2 C3 S2 117.86(10) y
C2 C3 S4 117.16(10) y
S2 C3 S4 124.97(7) y
S3 C4 S4 108.83(7) y
S3 C4 H1A 109.9 ?
S4 C4 H1A 109.9 ?
S3 C4 H1B 109.9 ?
S4 C4 H1B 109.9 ?
H1A C4 H1B 108.3 ?
C2 S1 C1 95.44(6) y
C3 S2 C1 95.38(6) y
C2 S3 C4 91.04(6) y
C3 S4 C4 91.02(6) y

loop_
_geom_bond_atom_site_label_1
_geom_bond_atom_site_label_2
_geom_bond_distance
_geom_bond_publ_flag
C1 O1 1.2023(16) y
C1 S1 1.7721(14) y
C1 S2 1.7824(14) y
C2 C3 1.3414(17) y
C2 S1 1.7343(13) y
C2 S3 1.7504(12) y
C3 S2 1.7324(13) y
C3 S4 1.7559(13) y
C4 S3 1.8110(14) y
C4 S4 1.8123(14) y
C4 H1A 0.97 ?
C4 H1B 0.97 ?

loop_
_geom_torsion_atom_site_label_1
_geom_torsion_atom_site_label_2
_geom_torsion_atom_site_label_3
_geom_torsion_atom_site_label_4
_geom_torsion
S1 C2 C3 S2 0.95(18)
S3 C2 C3 S2 -178.65(7)
S1 C2 C3 S4 -179.70(7)
S3 C2 C3 S4 0.69(18)
C3 C2 S1 C1 0.27(14)
S3 C2 S1 C1 179.84(10)
O1 C1 S1 C2 178.13(15)
S2 C1 S1 C2 -1.32(10)
C2 C3 S2 C1 -1.61(14)
S4 C3 S2 C1 179.10(10)
O1 C1 S2 C3 -177.75(15)
S1 C1 S2 C3 1.70(10)
C3 C2 S3 C4 -22.95(14)
S1 C2 S3 C4 157.48(10)
S4 C4 S3 C2 35.85(9)
C2 C3 S4 C4 21.96(14)
S2 C3 S4 C4 -158.75(10)
S3 C4 S4 C3 -35.55(9)

loop_
_cod_related_entry_id
_cod_related_entry_database
_cod_related_entry_code
1 ChemSpider 1552792
